data_4071137
loop_
_publ_author_name
'Mathur, Pradeep'
'Singh, Amrendra K.'
'Mohanty, Jamini R.'
'Chatterjee, Saurav'
'Mobin, Shaikh M.'

_publ_section_title
;
 Formation of N-Methylated Cyclic Ligand Systems from Unusual Reactions
 between TrimethylamineN-Oxide and Acetylenes on Fe3Te2(CO)9and Contrast
 with Reactions on Fe3E2(CO)9(E = S, Se)
;
_journal_issue 19
_journal_name_full Organometallics
_journal_page_first 5094
_journal_paper_doi 10.1021/om701290c
_journal_volume 27
_journal_year 2008
_chemical_formula_sum 'C24 H17 Fe4 N O9 Te2'
_chemical_formula_weight 941.99
_chemical_name_systematic
;
 ?
;
_space_group_IT_number 19
_symmetry_cell_setting orthorhombic
_symmetry_space_group_name_Hall 'P 2ac 2ab'
_symmetry_space_group_name_H-M 'P 21 21 21'
_atom_sites_solution_hydrogens geom
_atom_sites_solution_primary direct
_atom_sites_solution_secondary difmap
_audit_creation_method SHELXL-97
_cell_angle_alpha 90.00
_cell_angle_beta 90.00
_cell_angle_gamma 90.00
_cell_formula_units_Z 4
_cell_length_a 9.3250(2)
_cell_length_b 15.1222(3)
_cell_length_c 20.0419(4)
_cell_measurement_reflns_used 27052
_cell_measurement_temperature 150(2)
_cell_measurement_theta_max 32.5737
_cell_measurement_theta_min 2.9780
_cell_volume 2826.20(10)
_computing_cell_refinement 'CrysAlis RED, Oxford Diffraction Ltd.,'
_computing_data_collection 'CrysAlis CCD, Oxford Diffraction Ltd.,'
_computing_data_reduction 'CrysAlis RED, Oxford Diffraction Ltd.,'
_computing_molecular_graphics Ortep3
_computing_publication_material Shelx97
_computing_structure_refinement 'SHELXL-97 (Sheldrick, 1997)'
_computing_structure_solution 'SHELXS-97 (Sheldrick, 1997)'
_diffrn_ambient_temperature 150(2)
_diffrn_detector_area_resol_mean 15.9948
_diffrn_measured_fraction_theta_full 0.997
_diffrn_measured_fraction_theta_max 0.997
_diffrn_measurement_device_type 'OXFORD DIFFRACTION XCALIBUR-S'
_diffrn_measurement_method \w/q-scan
_diffrn_radiation_monochromator graphite
_diffrn_radiation_source 'Enhance (Mo) X-ray Source'
_diffrn_radiation_type MoK\a
_diffrn_radiation_wavelength 0.71073
_diffrn_reflns_av_R_equivalents 0.0261
_diffrn_reflns_av_sigmaI/netI 0.0153
_diffrn_reflns_limit_h_max 11
_diffrn_reflns_limit_h_min -11
_diffrn_reflns_limit_k_max 17
_diffrn_reflns_limit_k_min -17
_diffrn_reflns_limit_l_max 23
_diffrn_reflns_limit_l_min -23
_diffrn_reflns_number 24727
_diffrn_reflns_theta_full 25.00
_diffrn_reflns_theta_max 25.00
_diffrn_reflns_theta_min 2.98
_exptl_absorpt_coefficient_mu 4.087
_exptl_absorpt_correction_T_max 0.3639
_exptl_absorpt_correction_T_min 0.3057
_exptl_absorpt_correction_type multi-scan
_exptl_absorpt_process_details
;
CrysAlis RED, Oxford Diffraction Ltd.,
Version 1.171.31.7 (release 18-10-2006 CrysAlis171 .NET)
(compiled Oct 18 2006,16:28:17)
Empirical absorption correction using spherical harmonics,
 implemented in SCALE3 ABSPACK scaling algorithm.
;
_exptl_crystal_colour dark-orange
_exptl_crystal_density_diffrn 2.214
_exptl_crystal_density_method 'not measured'
_exptl_crystal_description block
_exptl_crystal_F_000 1792
_exptl_crystal_size_max 0.38
_exptl_crystal_size_mid 0.33
_exptl_crystal_size_min 0.31
_refine_diff_density_max 0.740
_refine_diff_density_min -0.257
_refine_diff_density_rms 0.069
_refine_ls_abs_structure_details 'Flack H D (1983), Acta Cryst. A39, 876-881'
_refine_ls_abs_structure_Flack 0.005(15)
_refine_ls_extinction_method none
_refine_ls_goodness_of_fit_ref 1.090
_refine_ls_hydrogen_treatment riding
_refine_ls_matrix_type full
_refine_ls_number_parameters 363
_refine_ls_number_reflns 4954
_refine_ls_number_restraints 0
_refine_ls_restrained_S_all 1.090
_refine_ls_R_factor_all 0.0176
_refine_ls_R_factor_gt 0.0162
_refine_ls_shift/su_max 0.001
_refine_ls_shift/su_mean 0.000
_refine_ls_structure_factor_coef Fsqd
_refine_ls_weighting_details 'calc w=1/[\s^2^(Fo^2^)+(0.0212P)^2^+1.5811P] where P=(Fo^2^+2Fc^2^)/3'
_refine_ls_weighting_scheme calc
_refine_ls_wR_factor_gt 0.0370
_refine_ls_wR_factor_ref 0.0381
_reflns_number_gt 4822
_reflns_number_total 4954
_reflns_threshold_expression >2sigma(I)
_cod_data_source_file om701290c_si_001.cif
_cod_data_source_block cmpd1-pm078
_cod_depositor_comments
;
The following automatic conversions were performed:

'_symmetry_cell_setting' value 'Orthorhombic' changed to
'orthorhombic' according to
/home/saulius/struct/CIF-dictionaries/cif_core.dic dictionary named
'cif_core.dic' version 2.4.1 from 2010-06-29.

Automatic conversion script
Id: cif_fix_values 1715 2011-07-08 13:25:40Z adriana 
;
_cod_database_code 4071137

loop_
_symmetry_equiv_pos_as_xyz
'x, y, z'
'-x+1/2, -y, z+1/2'
'x+1/2, -y+1/2, -z'
'-x, y+1/2, -z+1/2'

loop_
_atom_site_label
_atom_site_type_symbol
_atom_site_fract_x
_atom_site_fract_y
_atom_site_fract_z
_atom_site_U_iso_or_equiv
_atom_site_adp_type
_atom_site_occupancy
_atom_site_symmetry_multiplicity
_atom_site_calc_flag
_atom_site_refinement_flags
Fe1 Fe 0.71580(5) 0.12608(3) 0.43656(2) 0.01636(10) Uani 1 1 d .
Fe2 Fe 0.95752(5) 0.05451(3) 0.40007(2) 0.01553(10) Uani 1 1 d .
Fe3 Fe 0.62851(5) -0.05312(3) 0.28067(2) 0.01468(10) Uani 1 1 d .
Fe4 Fe 0.86285(5) -0.36769(3) 0.40670(2) 0.01905(10) Uani 1 1 d .
Te1 Te 0.76452(2) 0.091200(12) 0.313591(9) 0.01521(5) Uani 1 1 d .
Te2 Te 0.76054(2) -0.038031(11) 0.453044(9) 0.01431(5) Uani 1 1 d .
N1 N 0.5346(3) -0.17753(17) 0.26762(14) 0.0169(6) Uani 1 1 d .
O1 O 0.4091(3) 0.1682(2) 0.44243(15) 0.0405(7) Uani 1 1 d .
O2 O 0.8338(4) 0.30147(16) 0.40609(16) 0.0442(8) Uani 1 1 d .
O3 O 0.7512(3) 0.14279(16) 0.58103(12) 0.0367(6) Uani 1 1 d .
O4 O 1.1348(3) 0.19264(17) 0.33902(14) 0.0355(6) Uani 1 1 d .
O5 O 1.0875(3) 0.0854(2) 0.53125(14) 0.0390(7) Uani 1 1 d .
O6 O 1.1058(3) -0.10278(17) 0.34894(14) 0.0327(6) Uani 1 1 d .
O7 O 0.3773(3) 0.0242(2) 0.34777(18) 0.0476(8) Uani 1 1 d .
O8 O 0.5548(3) 0.02839(19) 0.15170(15) 0.0436(7) Uani 1 1 d .
O9 O 0.9109(2) -0.11575(17) 0.23084(13) 0.0292(6) Uani 1 1 d .
C1 C 0.5262(4) 0.1493(2) 0.43868(17) 0.0245(8) Uani 1 1 d .
C2 C 0.7859(4) 0.2339(2) 0.41840(18) 0.0271(8) Uani 1 1 d .
C3 C 0.7391(4) 0.13640(19) 0.52474(17) 0.0223(7) Uani 1 1 d .
C4 C 1.0638(4) 0.1397(2) 0.36307(18) 0.0228(7) Uani 1 1 d .
C5 C 1.0374(4) 0.0715(2) 0.48046(19) 0.0243(8) Uani 1 1 d .
C6 C 1.0502(3) -0.0402(2) 0.36778(17) 0.0222(7) Uani 1 1 d .
C7 C 0.4742(4) -0.0057(2) 0.32270(19) 0.0250(8) Uani 1 1 d .
C8 C 0.5811(4) -0.0045(2) 0.20117(18) 0.0250(8) Uani 1 1 d .
C9 C 0.8037(4) -0.0922(2) 0.24939(16) 0.0187(7) Uani 1 1 d .
C10 C 0.3871(3) -0.1833(2) 0.29548(19) 0.0245(8) Uani 1 1 d .
H10A H 0.3244 -0.1418 0.2718 0.037 Uiso 1 1 calc R
H10B H 0.3892 -0.1682 0.3430 0.037 Uiso 1 1 calc R
H10C H 0.3507 -0.2436 0.2900 0.037 Uiso 1 1 calc R
C11 C 0.5282(4) -0.2074(2) 0.19711(16) 0.0219(7) Uani 1 1 d .
H11A H 0.4927 -0.2684 0.1954 0.033 Uiso 1 1 calc R
H11B H 0.6244 -0.2048 0.1775 0.033 Uiso 1 1 calc R
H11C H 0.4634 -0.1688 0.1719 0.033 Uiso 1 1 calc R
C12 C 0.6285(3) -0.2407(2) 0.30577(17) 0.0183(7) Uani 1 1 d .
H12A H 0.7106 -0.2588 0.2776 0.022 Uiso 1 1 calc R
H12B H 0.5731 -0.2943 0.3174 0.022 Uiso 1 1 calc R
C13 C 0.6834(3) -0.1974(2) 0.36875(16) 0.0141(6) Uani 1 1 d .
C14 C 0.6864(3) -0.1088(2) 0.36750(15) 0.0137(6) Uani 1 1 d .
C15 C 0.7376(4) -0.25745(18) 0.42144(14) 0.0155(6) Uani 1 1 d .
C16 C 0.8703(4) -0.2500(2) 0.45624(17) 0.0200(7) Uani 1 1 d .
H16 H 0.9401 -0.2051 0.4497 0.024 Uiso 1 1 calc R
C17 C 0.8806(4) -0.3210(2) 0.50235(18) 0.0235(7) Uani 1 1 d .
H17 H 0.9575 -0.3313 0.5325 0.028 Uiso 1 1 calc R
C18 C 0.7560(4) -0.3739(2) 0.49552(16) 0.0257(7) Uani 1 1 d .
H18 H 0.7354 -0.4262 0.5200 0.031 Uiso 1 1 calc R
C19 C 0.6677(4) -0.3355(2) 0.44598(17) 0.0212(7) Uani 1 1 d .
H19 H 0.5775 -0.3576 0.4315 0.025 Uiso 1 1 calc R
C20 C 0.9767(5) -0.3641(3) 0.3202(2) 0.0392(10) Uani 1 1 d .
H20 H 0.9988 -0.3119 0.2958 0.047 Uiso 1 1 calc R
C21 C 1.0606(5) -0.4021(4) 0.3726(2) 0.0519(13) Uani 1 1 d .
H21 H 1.1496 -0.3806 0.3891 0.062 Uiso 1 1 calc R
C22 C 0.9867(6) -0.4773(3) 0.3952(2) 0.0481(13) Uani 1 1 d .
H22 H 1.0176 -0.5153 0.4301 0.058 Uiso 1 1 calc R
C23 C 0.8615(6) -0.4875(3) 0.3584(2) 0.0416(11) Uani 1 1 d .
H23 H 0.7922 -0.5330 0.3639 0.050 Uiso 1 1 calc R
C24 C 0.8558(4) -0.4181(2) 0.31156(18) 0.0321(9) Uani 1 1 d .
H24 H 0.7822 -0.4093 0.2794 0.039 Uiso 1 1 calc R

loop_
_atom_site_aniso_label
_atom_site_aniso_U_11
_atom_site_aniso_U_22
_atom_site_aniso_U_33
_atom_site_aniso_U_23
_atom_site_aniso_U_13
_atom_site_aniso_U_12
Fe1 0.0216(2) 0.0122(2) 0.0153(2) -0.00087(16) 0.00129(18) 0.00148(17)
Fe2 0.0162(2) 0.0144(2) 0.0160(2) -0.00019(18) -0.00033(18) -0.00124(17)
Fe3 0.0166(2) 0.0142(2) 0.0133(2) -0.00030(17) -0.00205(18) 0.00175(17)
Fe4 0.0267(2) 0.0157(2) 0.0147(3) 0.00028(19) 0.0002(2) 0.0049(2)
Te1 0.01941(10) 0.01244(9) 0.01377(10) 0.00160(7) -0.00023(9) 0.00047(8)
Te2 0.01979(10) 0.01134(9) 0.01181(9) -0.00013(6) -0.00032(8) -0.00131(8)
N1 0.0166(13) 0.0189(14) 0.0152(15) -0.0011(11) -0.0020(11) 0.0004(11)
O1 0.0282(15) 0.0586(19) 0.0349(18) -0.0104(14) -0.0031(12) 0.0186(13)
O2 0.072(2) 0.0156(14) 0.0446(19) -0.0030(12) 0.0138(16) -0.0097(13)
O3 0.0546(16) 0.0381(14) 0.0174(14) -0.0080(10) -0.0055(14) -0.0063(15)
O4 0.0370(15) 0.0320(15) 0.0375(17) 0.0032(12) 0.0019(13) -0.0179(13)
O5 0.0390(15) 0.0498(18) 0.0282(17) -0.0035(13) -0.0156(13) -0.0041(13)
O6 0.0287(13) 0.0285(14) 0.0411(17) -0.0117(12) 0.0017(12) 0.0102(12)
O7 0.0198(13) 0.0425(17) 0.081(2) -0.0332(16) 0.0080(15) 0.0012(13)
O8 0.0621(19) 0.0385(16) 0.0301(17) 0.0097(13) -0.0183(14) 0.0079(15)
O9 0.0239(13) 0.0331(15) 0.0306(15) -0.0046(11) 0.0073(11) 0.0017(11)
C1 0.034(2) 0.0226(18) 0.0167(19) -0.0027(13) -0.0004(15) 0.0030(15)
C2 0.037(2) 0.0200(17) 0.0243(19) -0.0035(13) 0.0045(16) 0.0047(15)
C3 0.0259(17) 0.0140(14) 0.0272(19) -0.0021(12) 0.0005(16) 0.0008(15)
C4 0.0225(17) 0.0254(18) 0.0203(19) -0.0017(14) -0.0015(15) -0.0027(15)
C5 0.0210(17) 0.0239(18) 0.028(2) 0.0030(14) 0.0018(15) -0.0013(14)
C6 0.0164(16) 0.0296(19) 0.0206(18) -0.0006(15) -0.0024(14) -0.0032(15)
C7 0.0215(17) 0.0210(18) 0.032(2) -0.0072(15) -0.0051(16) -0.0043(14)
C8 0.0278(18) 0.0222(18) 0.025(2) -0.0018(15) -0.0062(14) -0.0004(14)
C9 0.0274(18) 0.0182(16) 0.0104(16) 0.0022(12) -0.0012(13) -0.0039(14)
C10 0.0181(16) 0.0268(18) 0.029(2) -0.0064(15) 0.0041(15) -0.0046(14)
C11 0.0277(18) 0.0218(17) 0.0163(19) -0.0035(13) -0.0038(14) -0.0013(14)
C12 0.0214(16) 0.0129(15) 0.0206(19) -0.0013(13) -0.0014(14) 0.0023(13)
C13 0.0151(15) 0.0155(15) 0.0117(16) -0.0017(12) -0.0003(12) -0.0006(12)
C14 0.0154(14) 0.0177(16) 0.0081(15) 0.0006(11) 0.0002(12) 0.0004(12)
C15 0.0214(15) 0.0112(13) 0.0139(15) -0.0003(10) 0.0025(14) 0.0020(13)
C16 0.0247(16) 0.0140(15) 0.0214(18) -0.0010(13) -0.0023(15) 0.0002(13)
C17 0.0311(18) 0.0229(18) 0.0165(19) -0.0021(13) -0.0031(15) 0.0066(15)
C18 0.0377(19) 0.0212(16) 0.0183(16) 0.0061(12) 0.0058(17) 0.0017(17)
C19 0.0240(16) 0.0186(17) 0.0209(19) -0.0010(13) 0.0064(15) -0.0025(13)
C20 0.044(2) 0.046(2) 0.027(2) -0.0034(18) 0.0148(19) 0.010(2)
C21 0.031(2) 0.090(4) 0.034(3) -0.020(3) 0.0000(19) 0.027(2)
C22 0.070(3) 0.044(3) 0.030(3) -0.0070(19) -0.008(2) 0.038(2)
C23 0.072(3) 0.0202(19) 0.032(2) -0.0095(16) -0.003(2) 0.015(2)
C24 0.049(2) 0.033(2) 0.0146(19) -0.0068(15) -0.0037(17) 0.0212(18)

loop_
_atom_type_symbol
_atom_type_description
_atom_type_scat_dispersion_real
_atom_type_scat_dispersion_imag
_atom_type_scat_source
C C 0.0033 0.0016 'International Tables Vol C Tables 4.2.6.8 and 6.1.1.4'
H H 0.0000 0.0000 'International Tables Vol C Tables 4.2.6.8 and 6.1.1.4'
O O 0.0106 0.0060 'International Tables Vol C Tables 4.2.6.8 and 6.1.1.4'
N N 0.0061 0.0033 'International Tables Vol C Tables 4.2.6.8 and 6.1.1.4'
Te Te -0.5308 1.6751 'International Tables Vol C Tables 4.2.6.8 and 6.1.1.4'
Fe Fe 0.3463 0.8444 'International Tables Vol C Tables 4.2.6.8 and 6.1.1.4'

loop_
_geom_angle_atom_site_label_1
_geom_angle_atom_site_label_2
_geom_angle_atom_site_label_3
_geom_angle
C3 Fe1 C2 94.41(15)
C3 Fe1 C1 94.54(16)
C2 Fe1 C1 100.67(16)
C3 Fe1 Te2 86.37(9)
C2 Fe1 Te2 148.77(12)
C1 Fe1 Te2 110.40(11)
C3 Fe1 Te1 161.42(12)
C2 Fe1 Te1 85.83(11)
C1 Fe1 Te1 103.69(11)
Te2 Fe1 Te1 83.956(14)
C3 Fe1 Fe2 102.04(11)
C2 Fe1 Fe2 90.30(11)
C1 Fe1 Fe2 159.37(11)
Te2 Fe1 Fe2 59.209(14)
Te1 Fe1 Fe2 59.388(14)
C4 Fe2 C5 92.24(16)
C4 Fe2 C6 99.13(15)
C5 Fe2 C6 103.80(16)
C4 Fe2 Te2 166.26(11)
C5 Fe2 Te2 90.21(11)
C6 Fe2 Te2 93.40(11)
C4 Fe2 Te1 87.29(11)
C5 Fe2 Te1 150.38(11)
C6 Fe2 Te1 105.51(11)
Te2 Fe2 Te1 83.920(14)
C4 Fe2 Fe1 107.28(11)
C5 Fe2 Fe1 92.73(11)
C6 Fe2 Fe1 148.20(11)
Te2 Fe2 Fe1 59.081(14)
Te1 Fe2 Fe1 59.447(14)
C8 Fe3 C7 93.12(17)
C8 Fe3 C9 92.72(15)
C7 Fe3 C9 170.13(15)
C8 Fe3 C14 178.21(15)
C7 Fe3 C14 88.67(15)
C9 Fe3 C14 85.51(13)
C8 Fe3 N1 98.81(13)
C7 Fe3 N1 94.69(13)
C9 Fe3 N1 92.27(12)
C14 Fe3 N1 80.99(11)
C8 Fe3 Te1 90.09(11)
C7 Fe3 Te1 86.41(10)
C9 Fe3 Te1 85.63(10)
C14 Fe3 Te1 90.06(8)
N1 Fe3 Te1 170.95(8)
C22 Fe4 C20 68.21(19)
C22 Fe4 C21 40.4(2)
C20 Fe4 C21 41.18(18)
C22 Fe4 C16 138.35(17)
C20 Fe4 C16 111.93(16)
C21 Fe4 C16 110.84(18)
C22 Fe4 C18 109.78(17)
C20 Fe4 C18 177.49(17)
C21 Fe4 C18 136.31(18)
C16 Fe4 C18 68.45(13)
C22 Fe4 C19 138.11(19)
C20 Fe4 C19 141.96(16)
C21 Fe4 C19 176.86(17)
C16 Fe4 C19 68.58(13)
C18 Fe4 C19 40.55(14)
C22 Fe4 C17 109.93(16)
C20 Fe4 C17 138.22(17)
C21 Fe4 C17 109.20(16)
C16 Fe4 C17 40.65(13)
C18 Fe4 C17 40.54(14)
C19 Fe4 C17 68.25(14)
C22 Fe4 C23 39.75(19)
C20 Fe4 C23 68.01(19)
C21 Fe4 C23 67.8(2)
C16 Fe4 C23 178.09(16)
C18 Fe4 C23 111.52(16)
C19 Fe4 C23 112.72(18)
C17 Fe4 C23 138.15(15)
C22 Fe4 C24 67.09(16)
C20 Fe4 C24 40.15(17)
C21 Fe4 C24 67.82(17)
C16 Fe4 C24 140.95(15)
C18 Fe4 C24 140.93(16)
C19 Fe4 C24 114.69(15)
C17 Fe4 C24 176.79(14)
C23 Fe4 C24 40.13(16)
C22 Fe4 C15 178.25(15)
C20 Fe4 C15 113.39(15)
C21 Fe4 C15 140.39(19)
C16 Fe4 C15 40.72(13)
C18 Fe4 C15 68.61(12)
C19 Fe4 C15 40.99(12)
C17 Fe4 C15 68.44(12)
C23 Fe4 C15 141.16(16)
C24 Fe4 C15 114.56(13)
Fe2 Te1 Fe1 61.165(15)
Fe2 Te1 Fe3 109.373(15)
Fe1 Te1 Fe3 109.231(16)
C14 Te2 Fe1 109.42(8)
C14 Te2 Fe2 100.05(8)
Fe1 Te2 Fe2 61.710(15)
C11 N1 C10 107.6(3)
C11 N1 C12 108.3(2)
C10 N1 C12 108.1(3)
C11 N1 Fe3 114.2(2)
C10 N1 Fe3 113.1(2)
C12 N1 Fe3 105.29(18)
O1 C1 Fe1 175.8(3)
O2 C2 Fe1 178.1(3)
O3 C3 Fe1 178.7(4)
O4 C4 Fe2 178.1(3)
O5 C5 Fe2 177.6(3)
O6 C6 Fe2 177.1(3)
O7 C7 Fe3 178.8(4)
O8 C8 Fe3 177.5(3)
O9 C9 Fe3 179.4(3)
N1 C10 H10A 109.5
N1 C10 H10B 109.5
H10A C10 H10B 109.5
N1 C10 H10C 109.5
H10A C10 H10C 109.5
H10B C10 H10C 109.5
N1 C11 H11A 109.5
N1 C11 H11B 109.5
H11A C11 H11B 109.5
N1 C11 H11C 109.5
H11A C11 H11C 109.5
H11B C11 H11C 109.5
N1 C12 C13 110.3(2)
N1 C12 H12A 109.6
C13 C12 H12A 109.6
N1 C12 H12B 109.6
C13 C12 H12B 109.6
H12A C12 H12B 108.1
C14 C13 C15 128.2(3)
C14 C13 C12 115.1(3)
C15 C13 C12 116.5(3)
C13 C14 Fe3 115.5(2)
C13 C14 Te2 119.5(2)
Fe3 C14 Te2 124.91(15)
C16 C15 C19 107.0(3)
C16 C15 C13 126.6(3)
C19 C15 C13 126.4(3)
C16 C15 Fe4 68.97(17)
C19 C15 Fe4 68.94(17)
C13 C15 Fe4 126.0(2)
C17 C16 C15 108.5(3)
C17 C16 Fe4 70.06(19)
C15 C16 Fe4 70.30(17)
C17 C16 H16 125.8
C15 C16 H16 125.8
Fe4 C16 H16 125.5
C18 C17 C16 108.0(3)
C18 C17 Fe4 69.44(19)
C16 C17 Fe4 69.3(2)
C18 C17 H17 126.0
C16 C17 H17 126.0
Fe4 C17 H17 126.8
C19 C18 C17 108.3(3)
C19 C18 Fe4 69.73(18)
C17 C18 Fe4 70.0(2)
C19 C18 H18 125.9
C17 C18 H18 125.9
Fe4 C18 H18 126.0
C18 C19 C15 108.3(3)
C18 C19 Fe4 69.72(19)
C15 C19 Fe4 70.06(18)
C18 C19 H19 125.9
C15 C19 H19 125.9
Fe4 C19 H19 125.9
C24 C20 C21 107.2(4)
C24 C20 Fe4 70.7(2)
C21 C20 Fe4 69.4(2)
C24 C20 H20 126.4
C21 C20 H20 126.4
Fe4 C20 H20 125.0
C22 C21 C20 107.1(4)
C22 C21 Fe4 69.8(2)
C20 C21 Fe4 69.4(2)
C22 C21 H21 126.5
C20 C21 H21 126.5
Fe4 C21 H21 126.0
C23 C22 C21 109.3(4)
C23 C22 Fe4 70.9(2)
C21 C22 Fe4 69.8(2)
C23 C22 H22 125.3
C21 C22 H22 125.3
Fe4 C22 H22 125.5
C22 C23 C24 107.6(4)
C22 C23 Fe4 69.3(2)
C24 C23 Fe4 70.0(2)
C22 C23 H23 126.2
C24 C23 H23 126.2
Fe4 C23 H23 126.1
C20 C24 C23 108.7(4)
C20 C24 Fe4 69.1(2)
C23 C24 Fe4 69.9(2)
C20 C24 H24 125.6
C23 C24 H24 125.6
Fe4 C24 H24 126.9

loop_
_geom_bond_atom_site_label_1
_geom_bond_atom_site_label_2
_geom_bond_distance
Fe1 C3 1.787(3)
Fe1 C2 1.794(3)
Fe1 C1 1.803(4)
Fe1 Te2 2.5381(4)
Fe1 Te1 2.5610(5)
Fe1 Fe2 2.6052(6)
Fe2 C4 1.787(3)
Fe2 C5 1.793(4)
Fe2 C6 1.793(4)
Fe2 Te2 2.5415(5)
Fe2 Te1 2.5595(5)
Fe3 C8 1.810(4)
Fe3 C7 1.815(4)
Fe3 C9 1.847(3)
Fe3 C14 2.008(3)
Fe3 N1 2.092(3)
Fe3 Te1 2.6090(5)
Fe4 C22 2.034(4)
Fe4 C20 2.034(4)
Fe4 C21 2.034(4)
Fe4 C16 2.039(3)
Fe4 C18 2.042(3)
Fe4 C19 2.042(3)
Fe4 C17 2.049(4)
Fe4 C23 2.054(4)
Fe4 C24 2.054(4)
Fe4 C15 2.057(3)
Te2 C14 2.136(3)
N1 C11 1.485(4)
N1 C10 1.487(4)
N1 C12 1.504(4)
O1 C1 1.131(4)
O2 C2 1.141(4)
O3 C3 1.138(4)
O4 C4 1.145(4)
O5 C5 1.140(4)
O6 C6 1.144(4)
O7 C7 1.129(4)
O8 C8 1.136(4)
O9 C9 1.124(4)
C10 H10A 0.9800
C10 H10B 0.9800
C10 H10C 0.9800
C11 H11A 0.9800
C11 H11B 0.9800
C11 H11C 0.9800
C12 C13 1.511(4)
C12 H12A 0.9900
C12 H12B 0.9900
C13 C14 1.340(4)
C13 C15 1.481(4)
C15 C16 1.425(5)
C15 C19 1.435(4)
C16 C17 1.420(5)
C16 H16 0.9500
C17 C18 1.417(5)
C17 H17 0.9500
C18 C19 1.415(5)
C18 H18 0.9500
C19 H19 0.9500
C20 C24 1.403(6)
C20 C21 1.431(6)
C20 H20 0.9500
C21 C22 1.404(7)
C21 H21 0.9500
C22 C23 1.390(7)
C22 H22 0.9500
C23 C24 1.410(6)
C23 H23 0.9500
C24 H24 0.9500

loop_
_geom_torsion_atom_site_label_1
_geom_torsion_atom_site_label_2
_geom_torsion_atom_site_label_3
_geom_torsion_atom_site_label_4
_geom_torsion
C3 Fe1 Fe2 C4 -103.49(16)
C2 Fe1 Fe2 C4 -8.92(16)
C1 Fe1 Fe2 C4 113.8(3)
Te2 Fe1 Fe2 C4 178.19(12)
Te1 Fe1 Fe2 C4 76.05(12)
C3 Fe1 Fe2 C5 -10.29(15)
C2 Fe1 Fe2 C5 84.28(16)
C1 Fe1 Fe2 C5 -153.0(3)
Te2 Fe1 Fe2 C5 -88.61(11)
Te1 Fe1 Fe2 C5 169.25(11)
C3 Fe1 Fe2 C6 111.7(2)
C2 Fe1 Fe2 C6 -153.7(2)
C1 Fe1 Fe2 C6 -31.0(4)
Te2 Fe1 Fe2 C6 33.4(2)
Te1 Fe1 Fe2 C6 -68.7(2)
C3 Fe1 Fe2 Te2 78.32(10)
C2 Fe1 Fe2 Te2 172.89(12)
C1 Fe1 Fe2 Te2 -64.4(3)
Te1 Fe1 Fe2 Te2 -102.132(14)
C3 Fe1 Fe2 Te1 -179.55(10)
C2 Fe1 Fe2 Te1 -84.97(12)
C1 Fe1 Fe2 Te1 37.7(3)
Te2 Fe1 Fe2 Te1 102.132(14)
C4 Fe2 Te1 Fe1 -111.91(11)
C5 Fe2 Te1 Fe1 -22.1(2)
C6 Fe2 Te1 Fe1 149.36(11)
Te2 Fe2 Te1 Fe1 57.509(14)
C4 Fe2 Te1 Fe3 146.26(11)
C5 Fe2 Te1 Fe3 -124.0(2)
C6 Fe2 Te1 Fe3 47.53(11)
Te2 Fe2 Te1 Fe3 -44.319(17)
Fe1 Fe2 Te1 Fe3 -101.828(18)
C3 Fe1 Te1 Fe2 1.4(3)
C2 Fe1 Te1 Fe2 92.82(12)
C1 Fe1 Te1 Fe2 -167.19(12)
Te2 Fe1 Te1 Fe2 -57.623(15)
C3 Fe1 Te1 Fe3 103.5(3)
C2 Fe1 Te1 Fe3 -165.11(12)
C1 Fe1 Te1 Fe3 -65.13(12)
Te2 Fe1 Te1 Fe3 44.440(17)
Fe2 Fe1 Te1 Fe3 102.063(18)
C8 Fe3 Te1 Fe2 -155.09(11)
C7 Fe3 Te1 Fe2 111.79(12)
C9 Fe3 Te1 Fe2 -62.37(10)
C14 Fe3 Te1 Fe2 23.13(9)
N1 Fe3 Te1 Fe2 14.5(5)
C8 Fe3 Te1 Fe1 139.67(11)
C7 Fe3 Te1 Fe1 46.55(12)
C9 Fe3 Te1 Fe1 -127.61(10)
C14 Fe3 Te1 Fe1 -42.12(9)
N1 Fe3 Te1 Fe1 -50.7(5)
C3 Fe1 Te2 C14 162.51(14)
C2 Fe1 Te2 C14 -105.0(2)
C1 Fe1 Te2 C14 69.01(15)
Te1 Fe1 Te2 C14 -33.38(8)
Fe2 Fe1 Te2 C14 -91.17(8)
C3 Fe1 Te2 Fe2 -106.32(12)
C2 Fe1 Te2 Fe2 -13.8(2)
C1 Fe1 Te2 Fe2 160.18(12)
Te1 Fe1 Te2 Fe2 57.792(15)
C4 Fe2 Te2 C14 99.4(5)
C5 Fe2 Te2 C14 -160.20(14)
C6 Fe2 Te2 C14 -56.36(13)
Te1 Fe2 Te2 C14 48.89(8)
Fe1 Fe2 Te2 C14 106.74(8)
C4 Fe2 Te2 Fe1 -7.3(5)
C5 Fe2 Te2 Fe1 93.05(11)
C6 Fe2 Te2 Fe1 -163.11(11)
Te1 Fe2 Te2 Fe1 -57.854(14)
C8 Fe3 N1 C11 29.2(2)
C7 Fe3 N1 C11 123.1(2)
C9 Fe3 N1 C11 -63.9(2)
C14 Fe3 N1 C11 -149.0(2)
Te1 Fe3 N1 C11 -140.3(4)
C8 Fe3 N1 C10 -94.3(2)
C7 Fe3 N1 C10 -0.4(2)
C9 Fe3 N1 C10 172.6(2)
C14 Fe3 N1 C10 87.5(2)
Te1 Fe3 N1 C10 96.2(5)
C8 Fe3 N1 C12 147.9(2)
C7 Fe3 N1 C12 -118.2(2)
C9 Fe3 N1 C12 54.8(2)
C14 Fe3 N1 C12 -30.3(2)
Te1 Fe3 N1 C12 -21.6(6)
C3 Fe1 C1 O1 48(5)
C2 Fe1 C1 O1 -47(5)
Te2 Fe1 C1 O1 136(5)
Te1 Fe1 C1 O1 -136(5)
Fe2 Fe1 C1 O1 -168(5)
C3 Fe1 C2 O2 110(11)
C1 Fe1 C2 O2 -154(11)
Te2 Fe1 C2 O2 20(12)
Te1 Fe1 C2 O2 -51(11)
Fe2 Fe1 C2 O2 8(11)
C2 Fe1 C3 O3 119(12)
C1 Fe1 C3 O3 18(12)
Te2 Fe1 C3 O3 -93(12)
Te1 Fe1 C3 O3 -151(11)
Fe2 Fe1 C3 O3 -150(12)
C5 Fe2 C4 O4 88(10)
C6 Fe2 C4 O4 -16(10)
Te2 Fe2 C4 O4 -172(100)
Te1 Fe2 C4 O4 -121(10)
Fe1 Fe2 C4 O4 -178(100)
C4 Fe2 C5 O5 46(8)
C6 Fe2 C5 O5 146(8)
Te2 Fe2 C5 O5 -120(8)
Te1 Fe2 C5 O5 -42(8)
Fe1 Fe2 C5 O5 -61(8)
C4 Fe2 C6 O6 171(6)
C5 Fe2 C6 O6 76(6)
Te2 Fe2 C6 O6 -15(6)
Te1 Fe2 C6 O6 -99(6)
Fe1 Fe2 C6 O6 -43(6)
C8 Fe3 C7 O7 13(15)
C9 Fe3 C7 O7 139(14)
C14 Fe3 C7 O7 -167(15)
N1 Fe3 C7 O7 -87(15)
Te1 Fe3 C7 O7 102(15)
C7 Fe3 C8 O8 99(8)
C9 Fe3 C8 O8 -73(8)
C14 Fe3 C8 O8 -82(10)
N1 Fe3 C8 O8 -166(8)
Te1 Fe3 C8 O8 13(8)
C8 Fe3 C9 O9 131(36)
C7 Fe3 C9 O9 5(37)
C14 Fe3 C9 O9 -49(36)
N1 Fe3 C9 O9 -130(36)
Te1 Fe3 C9 O9 41(36)
C11 N1 C12 C13 159.1(3)
C10 N1 C12 C13 -84.6(3)
Fe3 N1 C12 C13 36.5(3)
N1 C12 C13 C14 -23.5(4)
N1 C12 C13 C15 161.3(3)
C15 C13 C14 Fe3 171.1(3)
C12 C13 C14 Fe3 -3.4(4)
C15 C13 C14 Te2 -5.7(4)
C12 C13 C14 Te2 179.8(2)
C8 Fe3 C14 C13 -64(5)
C7 Fe3 C14 C13 114.9(2)
C9 Fe3 C14 C13 -73.1(2)
N1 Fe3 C14 C13 19.9(2)
Te1 Fe3 C14 C13 -158.7(2)
C8 Fe3 C14 Te2 113(4)
C7 Fe3 C14 Te2 -68.46(18)
C9 Fe3 C14 Te2 103.55(18)
N1 Fe3 C14 Te2 -163.42(18)
Te1 Fe3 C14 Te2 17.94(16)
Fe1 Te2 C14 C13 -171.9(2)
Fe2 Te2 C14 C13 124.7(2)
Fe1 Te2 C14 Fe3 11.53(18)
Fe2 Te2 C14 Fe3 -51.86(17)
C14 C13 C15 C16 -43.5(5)
C12 C13 C15 C16 131.0(3)
C14 C13 C15 C19 138.1(3)
C12 C13 C15 C19 -47.4(4)
C14 C13 C15 Fe4 -132.8(3)
C12 C13 C15 Fe4 41.7(4)
C22 Fe4 C15 C16 59(6)
C20 Fe4 C15 C16 -97.0(2)
C21 Fe4 C15 C16 -56.7(3)
C18 Fe4 C15 C16 81.4(2)
C19 Fe4 C15 C16 118.9(3)
C17 Fe4 C15 C16 37.7(2)
C23 Fe4 C15 C16 179.5(3)
C24 Fe4 C15 C16 -141.1(2)
C22 Fe4 C15 C19 -60(6)
C20 Fe4 C15 C19 144.1(2)
C21 Fe4 C15 C19 -175.6(3)
C16 Fe4 C15 C19 -118.9(3)
C18 Fe4 C15 C19 -37.5(2)
C17 Fe4 C15 C19 -81.2(2)
C23 Fe4 C15 C19 60.6(3)
C24 Fe4 C15 C19 100.0(2)
C22 Fe4 C15 C13 180(100)
C20 Fe4 C15 C13 23.7(3)
C21 Fe4 C15 C13 64.0(4)
C16 Fe4 C15 C13 120.7(3)
C18 Fe4 C15 C13 -157.9(3)
C19 Fe4 C15 C13 -120.4(4)
C17 Fe4 C15 C13 158.4(3)
C23 Fe4 C15 C13 -59.8(4)
C24 Fe4 C15 C13 -20.4(3)
C19 C15 C16 C17 -1.2(4)
C13 C15 C16 C17 -179.8(3)
Fe4 C15 C16 C17 -59.9(2)
C19 C15 C16 Fe4 58.7(2)
C13 C15 C16 Fe4 -120.0(3)
C22 Fe4 C16 C17 -58.5(3)
C20 Fe4 C16 C17 -139.9(2)
C21 Fe4 C16 C17 -95.5(3)
C18 Fe4 C16 C17 37.4(2)
C19 Fe4 C16 C17 81.1(2)
C23 Fe4 C16 C17 -52(5)
C24 Fe4 C16 C17 -175.7(2)
C15 Fe4 C16 C17 119.2(3)
C22 Fe4 C16 C15 -177.7(3)
C20 Fe4 C16 C15 100.9(2)
C21 Fe4 C16 C15 145.2(2)
C18 Fe4 C16 C15 -81.8(2)
C19 Fe4 C16 C15 -38.09(18)
C17 Fe4 C16 C15 -119.2(3)
C23 Fe4 C16 C15 -171(5)
C24 Fe4 C16 C15 65.1(3)
C15 C16 C17 C18 1.2(4)
Fe4 C16 C17 C18 -58.9(2)
C15 C16 C17 Fe4 60.0(2)
C22 Fe4 C17 C18 -97.5(3)
C20 Fe4 C17 C18 -176.7(2)
C21 Fe4 C17 C18 -140.4(2)
C16 Fe4 C17 C18 119.6(3)
C19 Fe4 C17 C18 37.60(19)
C23 Fe4 C17 C18 -62.6(3)
C24 Fe4 C17 C18 -119(3)
C15 Fe4 C17 C18 81.9(2)
C22 Fe4 C17 C16 142.9(2)
C20 Fe4 C17 C16 63.7(3)
C21 Fe4 C17 C16 100.0(3)
C18 Fe4 C17 C16 -119.6(3)
C19 Fe4 C17 C16 -82.0(2)
C23 Fe4 C17 C16 177.7(3)
C24 Fe4 C17 C16 122(3)
C15 Fe4 C17 C16 -37.74(19)
C16 C17 C18 C19 -0.7(4)
Fe4 C17 C18 C19 -59.5(2)
C16 C17 C18 Fe4 58.8(2)
C22 Fe4 C18 C19 -142.8(2)
C20 Fe4 C18 C19 -179(100)
C21 Fe4 C18 C19 179.9(3)
C16 Fe4 C18 C19 81.8(2)
C17 Fe4 C18 C19 119.3(3)
C23 Fe4 C18 C19 -100.2(2)
C24 Fe4 C18 C19 -65.1(3)
C15 Fe4 C18 C19 37.90(19)
C22 Fe4 C18 C17 97.9(2)
C20 Fe4 C18 C17 62(4)
C21 Fe4 C18 C17 60.6(3)
C16 Fe4 C18 C17 -37.52(19)
C19 Fe4 C18 C17 -119.3(3)
C23 Fe4 C18 C17 140.4(2)
C24 Fe4 C18 C17 175.5(2)
C15 Fe4 C18 C17 -81.4(2)
C17 C18 C19 C15 0.0(4)
Fe4 C18 C19 C15 -59.7(2)
C17 C18 C19 Fe4 59.6(2)
C16 C15 C19 C18 0.8(4)
C13 C15 C19 C18 179.4(3)
Fe4 C15 C19 C18 59.5(2)
C16 C15 C19 Fe4 -58.7(2)
C13 C15 C19 Fe4 119.9(3)
C22 Fe4 C19 C18 58.4(3)
C20 Fe4 C19 C18 179.9(3)
C21 Fe4 C19 C18 -1(4)
C16 Fe4 C19 C18 -81.5(2)
C17 Fe4 C19 C18 -37.59(19)
C23 Fe4 C19 C18 97.0(2)
C24 Fe4 C19 C18 141.0(2)
C15 Fe4 C19 C18 -119.3(3)
C22 Fe4 C19 C15 177.7(2)
C20 Fe4 C19 C15 -60.8(3)
C21 Fe4 C19 C15 118(3)
C16 Fe4 C19 C15 37.85(19)
C18 Fe4 C19 C15 119.3(3)
C17 Fe4 C19 C15 81.7(2)
C23 Fe4 C19 C15 -143.7(2)
C24 Fe4 C19 C15 -99.7(2)
C22 Fe4 C20 C24 79.8(3)
C21 Fe4 C20 C24 117.8(4)
C16 Fe4 C20 C24 -145.2(2)
C18 Fe4 C20 C24 117(4)
C19 Fe4 C20 C24 -62.3(3)
C17 Fe4 C20 C24 175.8(2)
C23 Fe4 C20 C24 36.9(2)
C15 Fe4 C20 C24 -100.9(2)
C22 Fe4 C20 C21 -37.9(3)
C16 Fe4 C20 C21 97.0(3)
C18 Fe4 C20 C21 -1(4)
C19 Fe4 C20 C21 179.9(3)
C17 Fe4 C20 C21 58.0(4)
C23 Fe4 C20 C21 -80.9(3)
C24 Fe4 C20 C21 -117.8(4)
C15 Fe4 C20 C21 141.3(3)
C24 C20 C21 C22 -1.1(4)
Fe4 C20 C21 C22 59.8(3)
C24 C20 C21 Fe4 -61.0(3)
C20 Fe4 C21 C22 -118.3(4)
C16 Fe4 C21 C22 141.9(3)
C18 Fe4 C21 C22 61.7(4)
C19 Fe4 C21 C22 63(4)
C17 Fe4 C21 C22 98.5(3)
C23 Fe4 C21 C22 -36.7(3)
C24 Fe4 C21 C22 -80.2(3)
C15 Fe4 C21 C22 177.6(2)
C22 Fe4 C21 C20 118.3(4)
C16 Fe4 C21 C20 -99.9(3)
C18 Fe4 C21 C20 179.9(2)
C19 Fe4 C21 C20 -179(100)
C17 Fe4 C21 C20 -143.2(3)
C23 Fe4 C21 C20 81.5(3)
C24 Fe4 C21 C20 38.0(3)
C15 Fe4 C21 C20 -64.2(4)
C20 C21 C22 C23 0.5(5)
Fe4 C21 C22 C23 60.1(3)
C20 C21 C22 Fe4 -59.6(3)
C20 Fe4 C22 C23 -81.4(3)
C21 Fe4 C22 C23 -120.0(4)
C16 Fe4 C22 C23 179.7(3)
C18 Fe4 C22 C23 100.2(3)
C19 Fe4 C22 C23 64.2(4)
C17 Fe4 C22 C23 143.4(3)
C24 Fe4 C22 C23 -37.8(3)
C15 Fe4 C22 C23 122(6)
C20 Fe4 C22 C21 38.7(3)
C16 Fe4 C22 C21 -60.3(4)
C18 Fe4 C22 C21 -139.7(3)
C19 Fe4 C22 C21 -175.8(3)
C17 Fe4 C22 C21 -96.5(3)
C23 Fe4 C22 C21 120.0(4)
C24 Fe4 C22 C21 82.2(3)
C15 Fe4 C22 C21 -118(6)
C21 C22 C23 C24 0.3(5)
Fe4 C22 C23 C24 59.7(3)
C21 C22 C23 Fe4 -59.5(3)
C20 Fe4 C23 C22 81.9(3)
C21 Fe4 C23 C22 37.3(3)
C16 Fe4 C23 C22 -7(5)
C18 Fe4 C23 C22 -95.4(3)
C19 Fe4 C23 C22 -139.3(3)
C17 Fe4 C23 C22 -57.1(4)
C24 Fe4 C23 C22 118.8(4)
C15 Fe4 C23 C22 -177.6(3)
C22 Fe4 C23 C24 -118.8(4)
C20 Fe4 C23 C24 -36.9(3)
C21 Fe4 C23 C24 -81.5(3)
C16 Fe4 C23 C24 -126(5)
C18 Fe4 C23 C24 145.8(3)
C19 Fe4 C23 C24 101.9(3)
C17 Fe4 C23 C24 -175.9(2)
C15 Fe4 C23 C24 63.6(4)
C21 C20 C24 C23 1.3(4)
Fe4 C20 C24 C23 -58.8(3)
C21 C20 C24 Fe4 60.1(3)
C22 C23 C24 C20 -1.0(4)
Fe4 C23 C24 C20 58.4(3)
C22 C23 C24 Fe4 -59.4(3)
C22 Fe4 C24 C20 -82.9(3)
C21 Fe4 C24 C20 -39.0(3)
C16 Fe4 C24 C20 57.2(3)
C18 Fe4 C24 C20 -176.4(2)
C19 Fe4 C24 C20 143.1(2)
C17 Fe4 C24 C20 -61(3)
C23 Fe4 C24 C20 -120.4(4)
C15 Fe4 C24 C20 97.8(2)
C22 Fe4 C24 C23 37.5(3)
C20 Fe4 C24 C23 120.4(4)
C21 Fe4 C24 C23 81.4(3)
C16 Fe4 C24 C23 177.5(3)
C18 Fe4 C24 C23 -56.1(4)
C19 Fe4 C24 C23 -96.6(3)
C17 Fe4 C24 C23 59(3)
C15 Fe4 C24 C23 -141.9(3)
